data_7102611
loop_
_publ_author_name
'Naumov, Nikolai G'
'Cordier, Stephane'
'Perrin, Christiane'

_publ_section_title
;
 Soluble mu-Fi bridged niobium clusters: synthesis and crystal
 structures of (Et4N)6[Nb6Fi6Bri6(NCS)a6]Br2 and
 Cs1.6K2.4[Nb6Fi6Ii6(NCS)a6].
;
_journal_issue 9
_journal_name_full 'Chemical communications (Cambridge, England)'
_journal_page_first 1126
_journal_page_last 1127
_journal_paper_doi 10.1039/b400668b
_journal_year 2004
_chemical_compound_source 'synthesis as described'
_chemical_formula_moiety 'C6 Cs1.6 K2.4 N6 Nb6 F6 I6 S6'
_chemical_formula_sum 'C6 Cs1.6 F6 I6 K2.4 N6 Nb6 S6'
_chemical_formula_weight 2087.84
_chemical_name_common Cs1.6K2.4(Nb6F6I6(NCS)6)
_chemical_name_systematic
;
?
;
_space_group_IT_number 15
_symmetry_cell_setting monoclinic
_symmetry_Int_Tables_number 15
_symmetry_space_group_name_Hall '-C 2yc'
_symmetry_space_group_name_H-M 'C 1 2/c 1'
_atom_sites_solution_hydrogens geom
_atom_sites_solution_primary direct
_atom_sites_solution_secondary difmap
_audit_creation_date 2003-11-26T17:27:09-00:00
_audit_creation_method 'WinGX routine CIF_UPDATE'
_cell_angle_alpha 90.000
_cell_angle_beta 103.307(5)
_cell_angle_gamma 90.000
_cell_formula_units_Z 4
_cell_length_a 17.406(5)
_cell_length_b 12.237(5)
_cell_length_c 23.155(5)
_cell_measurement_reflns_used 84105
_cell_measurement_temperature 293(2)
_cell_measurement_theta_max 25.028
_cell_measurement_theta_min 0.998
_cell_measurement_wavelength 0.71073
_cell_volume 4800(3)
_computing_cell_refinement 'HKL Scalepack (Otwinowski & Minor 1997)'
_computing_data_collection 'Collect (Nonius BV, 1997-2000)'
_computing_data_reduction 'HKL Denzo and Scalepack (Otwinowski & Minor 1997)'
_computing_molecular_graphics 'Ortep-3 for Windows (Farrugia, 1997)'
_computing_publication_material 'WinGX publication routines (Farrugia, 1999)'
_computing_structure_refinement 'SHELXL-97 (Sheldrick, 1997)'
_computing_structure_solution 'SHELXS-97 (Sheldrick, 1990)'
_diffrn_ambient_temperature 293(2)
_diffrn_detector 'CCD plate'
_diffrn_measured_fraction_theta_full 0.997
_diffrn_measured_fraction_theta_max 0.997
_diffrn_measurement_device '95mm CCD camera on \k-goniostat'
_diffrn_measurement_device_type KappaCCD
_diffrn_measurement_method 'CCD rotation images, thick slices'
_diffrn_orient_matrix_type 'by Nonius Collect from scalepack cell'
_diffrn_orient_matrix_UB_11 0.42145E-2
_diffrn_orient_matrix_UB_12 0.658144E-1
_diffrn_orient_matrix_UB_13 -0.246837E-1
_diffrn_orient_matrix_UB_21 0.523235E-1
_diffrn_orient_matrix_UB_22 -0.263014E-1
_diffrn_orient_matrix_UB_23 -0.53289E-2
_diffrn_orient_matrix_UB_31 -0.270145E-1
_diffrn_orient_matrix_UB_32 -0.406746E-1
_diffrn_orient_matrix_UB_33 -0.364941E-1
_diffrn_radiation_monochromator graphite
_diffrn_radiation_probe x-ray
_diffrn_radiation_type MoK\a
_diffrn_radiation_wavelength 0.71069
_diffrn_reflns_av_R_equivalents 0.0746
_diffrn_reflns_av_unetI/netI 0.044
_diffrn_reflns_limit_h_max 20
_diffrn_reflns_limit_h_min -18
_diffrn_reflns_limit_k_max 14
_diffrn_reflns_limit_k_min -14
_diffrn_reflns_limit_l_max 27
_diffrn_reflns_limit_l_min -27
_diffrn_reflns_number 23177
_diffrn_reflns_theta_full 25.06
_diffrn_reflns_theta_max 25.06
_diffrn_reflns_theta_min 2.05
_diffrn_source 'Enraf Nonius FR590'
_exptl_absorpt_coefficient_mu 6.945
_exptl_absorpt_correction_T_max 0.5897
_exptl_absorpt_correction_T_min 0.3246
_exptl_absorpt_correction_type analytical
_exptl_absorpt_process_details
;
(see. N.W. Alcock (1970). Cryst. Computing, p271)
;
_exptl_crystal_colour black
_exptl_crystal_density_diffrn 2.889
_exptl_crystal_density_method 'not measured'
_exptl_crystal_description prism
_exptl_crystal_F_000 7248
_exptl_crystal_size_max 0.14
_exptl_crystal_size_mid 0.07
_exptl_crystal_size_min 0.05
_refine_diff_density_max 1.835
_refine_diff_density_min -1.273
_refine_diff_density_rms 0.309
_refine_ls_extinction_coef 0.00042(5)
_refine_ls_extinction_expression Fc^*^=kFc[1+0.001xFc^2^\l^3^/sin(2\q)]^-1/4^
_refine_ls_extinction_method SHELXL
_refine_ls_goodness_of_fit_ref 1.06
_refine_ls_hydrogen_treatment mixed
_refine_ls_matrix_type full
_refine_ls_number_parameters 211
_refine_ls_number_reflns 4251
_refine_ls_number_restraints 1
_refine_ls_restrained_S_all 1.061
_refine_ls_R_factor_all 0.0883
_refine_ls_R_factor_gt 0.0648
_refine_ls_shift/su_max 0.005
_refine_ls_shift/su_mean 0
_refine_ls_structure_factor_coef Fsqd
_refine_ls_weighting_details 'calc w=1/[\s^2^(Fo^2^)+(0.1086P)^2^+90.2389P] where P=(Fo^2^+2Fc^2^)/3'
_refine_ls_weighting_scheme calc
_refine_ls_wR_factor_gt 0.1772
_refine_ls_wR_factor_ref 0.1976
_reflns_number_gt 3186
_reflns_number_total 4251
_reflns_threshold_expression >2sigma(I)
_cod_data_source_file b400668b.txt
_cod_data_source_block analytic
_cod_original_sg_symbol_H-M 'C 2/c'
_cod_original_formula_sum 'C6 Cs1.6 K2.4 N6 Nb6 F6 I6 S6'
_cod_database_code 7102611

loop_
_symmetry_equiv_pos_as_xyz
'x, y, z'
'-x, y, -z+1/2'
'x+1/2, y+1/2, z'
'-x+1/2, y+1/2, -z+1/2'
'-x, -y, -z'
'x, -y, z-1/2'
'-x+1/2, -y+1/2, -z'
'x+1/2, -y+1/2, z-1/2'

loop_
_atom_site_label
_atom_site_type_symbol
_atom_site_fract_x
_atom_site_fract_y
_atom_site_fract_z
_atom_site_U_iso_or_equiv
_atom_site_adp_type
_atom_site_occupancy
_atom_site_symmetry_multiplicity
_atom_site_calc_flag
_atom_site_refinement_flags
Nb1 Nb -0.05293(6) 0.14998(8) -0.51277(4) 0.0521(2) Uani 1 1 d .
Nb2 Nb -0.08120(6) -0.05674(8) -0.45608(4) 0.0495(2) Uani 1 1 d .
Nb3 Nb 0.06386(6) 0.05660(8) -0.42084(4) 0.0512(2) Uani 1 1 d .
I1 I -0.18007(5) 0.12547(7) -0.45787(4) 0.0694(2) Uani 1 1 d .
I2 I -0.19289(5) -0.15651(7) -0.54729(3) 0.0648(2) Uani 1 1 d .
I3 I -0.15672(5) 0.12700(8) -0.62512(4) 0.0769(3) Uani 1 1 d .
F1 F 0.0109(4) 0.2108(5) -0.4311(3) 0.0669(18) Uani 1 1 d .
F2 F 0.0275(4) 0.2111(5) -0.5586(3) 0.0632(17) Uani 1 1 d .
F3 F -0.0174(4) 0.0004(5) -0.3737(3) 0.0609(17) Uani 1 1 d .
N1 N -0.0900(6) 0.3183(9) -0.5206(6) 0.080(3) Uani 1 1 d .
N2 N -0.1492(6) -0.1242(9) -0.3953(4) 0.066(3) Uani 1 1 d .
N3 N 0.1132(7) 0.1240(11) -0.3312(5) 0.085(4) Uani 1 1 d .
C11 C -0.1009(18) 0.410(3) -0.5109(14) 0.077(5) Uiso 0.480(12) 1 d P
C12 C -0.1022(17) 0.411(3) -0.5380(13) 0.077(5) Uiso 0.52 1 d P
C22 C -0.1674(17) -0.163(2) -0.3590(14) 0.064(4) Uiso 0.465(9) 1 d P
C21 C -0.1807(16) -0.138(2) -0.3560(12) 0.064(4) Uiso 0.535(9) 1 d P
C3 C 0.1313(9) 0.1473(13) -0.2826(6) 0.081(4) Uani 1 1 d .
S11 S -0.1140(7) 0.5438(10) -0.5036(6) 0.120(3) Uiso 0.480(12) 1 d P
S12 S -0.1223(7) 0.5439(9) -0.5477(6) 0.120(3) Uiso 0.52 1 d P
S21 S -0.2189(4) -0.1687(6) -0.3003(3) 0.0766(15) Uiso 0.535(9) 1 d P
S22 S -0.1937(5) -0.2096(7) -0.2965(4) 0.0766(15) Uiso 0.46 1 d P
S3 S 0.1527(5) 0.1696(6) -0.2119(2) 0.163(3) Uani 1 1 d .
Cs1 Cs 0 0.06905(15) -0.75 0.0869(5) Uani 0.947(4) 2 d SP
K11 K 0 -0.013(10) -0.75 0.0869(5) Uani 0.05 2 d SP
Cs2 Cs -0.0881(7) 0.5718(8) -0.4086(6) 0.174(4) Uani 0.179(4) 1 d P
Cs3 Cs 0.0853(9) 0.4002(11) -0.3679(8) 0.174(4) Uani 0.151(4) 1 d P
K31 K -0.044(2) 0.382(2) -0.3648(18) 0.144(4) Uani 0.160(8) 1 d P
K32 K -0.1086(19) 0.415(2) -0.3896(16) 0.144(4) Uani 0.175(8) 1 d P
K33 K 0.0414(15) 0.3947(16) -0.3563(12) 0.144(4) Uani 0.244(10) 1 d P
K4 K 0.3221(16) 0.071(2) -0.2038(15) 0.144(4) Uani 0.190(8) 1 d P
K5 K -0.1800(15) -0.4709(19) -0.2469(14) 0.144(4) Uani 0.203(9) 1 d P
K7 K 0 -0.363(2) -0.25 0.144(4) Uani 0.215(13) 2 d SP
K8 K -0.156(3) -0.560(3) -0.205(2) 0.144(4) Uani 0.121(9) 1 d P

loop_
_atom_site_aniso_label
_atom_site_aniso_U_11
_atom_site_aniso_U_22
_atom_site_aniso_U_33
_atom_site_aniso_U_23
_atom_site_aniso_U_13
_atom_site_aniso_U_12
Nb1 0.0585(5) 0.0468(5) 0.0509(5) 0.0029(4) 0.0122(4) -0.0020(4)
Nb2 0.0563(5) 0.0521(6) 0.0411(5) 0.0016(4) 0.0131(4) -0.0075(4)
Nb3 0.0580(5) 0.0558(6) 0.0389(5) -0.0016(4) 0.0090(4) -0.0097(4)
I1 0.0659(4) 0.0724(5) 0.0750(5) -0.0006(4) 0.0265(4) 0.0049(4)
I2 0.0633(4) 0.0726(5) 0.0577(4) -0.0041(4) 0.0123(3) -0.0202(4)
I3 0.0753(5) 0.0851(6) 0.0619(5) 0.0184(4) -0.0012(4) 0.0029(4)
F1 0.082(4) 0.057(4) 0.061(4) -0.017(3) 0.016(3) -0.007(3)
F2 0.072(4) 0.056(4) 0.064(4) 0.013(3) 0.021(3) -0.004(3)
F3 0.071(4) 0.070(4) 0.044(3) -0.003(3) 0.018(3) -0.008(3)
N1 0.066(6) 0.052(6) 0.124(10) 0.000(6) 0.023(6) -0.003(5)
N2 0.071(6) 0.080(7) 0.054(5) 0.010(5) 0.029(4) -0.010(5)
N3 0.084(7) 0.116(10) 0.054(6) -0.011(6) 0.013(5) -0.018(7)
C3 0.092(9) 0.104(10) 0.048(7) -0.010(7) 0.014(6) -0.033(8)
S3 0.226(6) 0.203(6) 0.056(2) -0.040(3) 0.025(3) -0.075(5)
Cs1 0.0987(10) 0.1157(13) 0.0459(7) 0 0.0159(6) 0
K11 0.0987(10) 0.1157(13) 0.0459(7) 0 0.0159(6) 0
Cs2 0.165(7) 0.126(6) 0.230(10) 0.003(5) 0.040(6) -0.002(5)
Cs3 0.165(7) 0.126(6) 0.230(10) 0.003(5) 0.040(6) -0.002(5)
K31 0.134(8) 0.095(6) 0.208(11) -0.069(6) 0.048(8) -0.023(6)
K32 0.134(8) 0.095(6) 0.208(11) -0.069(6) 0.048(8) -0.023(6)
K33 0.134(8) 0.095(6) 0.208(11) -0.069(6) 0.048(8) -0.023(6)
K4 0.134(8) 0.095(6) 0.208(11) -0.069(6) 0.048(8) -0.023(6)
K5 0.134(8) 0.095(6) 0.208(11) -0.069(6) 0.048(8) -0.023(6)
K7 0.134(8) 0.095(6) 0.208(11) -0.069(6) 0.048(8) -0.023(6)
K8 0.134(8) 0.095(6) 0.208(11) -0.069(6) 0.048(8) -0.023(6)

loop_
_atom_type_symbol
_atom_type_description
_atom_type_scat_dispersion_real
_atom_type_scat_dispersion_imag
_atom_type_scat_source
N N 0.0061 0.0033 'International Tables Vol C Tables 4.2.6.8 and 6.1.1.4'
F F 0.0171 0.0103 'International Tables Vol C Tables 4.2.6.8 and 6.1.1.4'
S S 0.1246 0.1234 'International Tables Vol C Tables 4.2.6.8 and 6.1.1.4'
K K 0.2009 0.2494 'International Tables Vol C Tables 4.2.6.8 and 6.1.1.4'
Nb Nb -2.0727 0.6215 'International Tables Vol C Tables 4.2.6.8 and 6.1.1.4'
I I -0.4742 1.8119 'International Tables Vol C Tables 4.2.6.8 and 6.1.1.4'
Cs Cs -0.368 2.1192 'International Tables Vol C Tables 4.2.6.8 and 6.1.1.4'
C C 0.0033 0.0016 'International Tables Vol C Tables 4.2.6.8 and 6.1.1.4'
O O 0.0106 0.006 'International Tables Vol C Tables 4.2.6.8 and 6.1.1.4'

loop_
_exptl_crystal_face_index_h
_exptl_crystal_face_index_k
_exptl_crystal_face_index_l
_exptl_crystal_face_perp_dist
-2 -1 6 0.062
-1 1 -5 0.057
-4 1 12 0.058
1 -2 -18 0.064
-10 -15 1 0.039
-7 -18 -17 0.038
10 16 1 0.035
0 1 2 0.044
4 1 -7 0.081
-3 4 -8 0.049
6 -1 3 0.03
-9 12 10 0.024
-12 1 -4 0.02
12 -1 4 0.025
7 -8 -3 0.044
-5 9 4 0.019

loop_
_geom_angle_atom_site_label_1
_geom_angle_atom_site_label_2
_geom_angle_atom_site_label_3
_geom_angle
_geom_angle_site_symmetry_1
_geom_angle_site_symmetry_3
F2 Nb1 F1 93.1(3) . .
F2 Nb1 N1 80.6(4) . .
F1 Nb1 N1 79.8(4) . .
F2 Nb1 I1 164.01(18) . .
F1 Nb1 I1 86.5(2) . .
N1 Nb1 I1 83.6(3) . .
F2 Nb1 I3 85.91(18) . .
F1 Nb1 I3 164.07(19) . .
N1 Nb1 I3 84.4(3) . .
I1 Nb1 I3 90.15(4) . .
F2 Nb1 Nb3 94.46(18) . .
F1 Nb1 Nb3 47.46(19) . .
N1 Nb1 Nb3 126.9(3) . .
I1 Nb1 Nb3 96.95(4) . .
I3 Nb1 Nb3 148.46(5) . .
F2 Nb1 Nb2 47.57(18) . 5_554
F1 Nb1 Nb2 94.36(19) . 5_554
N1 Nb1 Nb2 127.7(3) . 5_554
I1 Nb1 Nb2 148.41(5) . 5_554
I3 Nb1 Nb2 96.62(4) . 5_554
Nb3 Nb1 Nb2 62.43(4) . 5_554
F2 Nb1 Nb3 90.72(19) . 5_554
F1 Nb1 Nb3 137.16(19) . 5_554
N1 Nb1 Nb3 142.7(3) . 5_554
I1 Nb1 Nb3 100.46(4) . 5_554
I3 Nb1 Nb3 58.76(3) . 5_554
Nb3 Nb1 Nb3 89.71(4) . 5_554
Nb2 Nb1 Nb3 58.64(4) 5_554 5_554
F2 Nb1 Nb2 137.53(18) . .
F1 Nb1 Nb2 90.63(19) . .
N1 Nb1 Nb2 141.4(3) . .
I1 Nb1 Nb2 58.44(3) . .
I3 Nb1 Nb2 100.86(4) . .
Nb3 Nb1 Nb2 58.76(4) . .
Nb2 Nb1 Nb2 89.97(4) 5_554 .
Nb3 Nb1 Nb2 59.81(4) 5_554 .
F3 Nb2 F2 91.7(3) . 5_554
F3 Nb2 N2 78.1(3) . .
F2 Nb2 N2 81.0(3) 5_554 .
F3 Nb2 I2 164.42(18) . .
F2 Nb2 I2 86.31(18) 5_554 .
N2 Nb2 I2 86.4(3) . .
F3 Nb2 I1 86.75(19) . .
F2 Nb2 I1 164.53(18) 5_554 .
N2 Nb2 I1 83.7(3) . .
I2 Nb2 I1 91.05(4) . .
F3 Nb2 Nb3 47.38(18) . .
F2 Nb2 Nb3 93.45(18) 5_554 .
N2 Nb2 Nb3 125.1(3) . .
I2 Nb2 Nb3 148.13(4) . .
I1 Nb2 Nb3 96.78(5) . .
F3 Nb2 Nb1 94.05(19) . 5_554
F2 Nb2 Nb1 47.01(18) 5_554 5_554
N2 Nb2 Nb1 127.4(3) . 5_554
I2 Nb2 Nb1 95.86(4) . 5_554
I1 Nb2 Nb1 148.45(5) . 5_554
Nb3 Nb2 Nb1 62.54(4) . 5_554
F3 Nb2 Nb3 137.11(18) . 5_554
F2 Nb2 Nb3 90.95(18) 5_554 5_554
N2 Nb2 Nb3 144.4(3) . 5_554
I2 Nb2 Nb3 58.43(3) . 5_554
I1 Nb2 Nb3 100.65(4) . 5_554
Nb3 Nb2 Nb3 89.74(4) . 5_554
Nb1 Nb2 Nb3 58.58(3) 5_554 5_554
F3 Nb2 Nb1 90.63(18) . .
F2 Nb2 Nb1 137.03(18) 5_554 .
N2 Nb2 Nb1 141.1(3) . .
I2 Nb2 Nb1 101.35(4) . .
I1 Nb2 Nb1 58.42(4) . .
Nb3 Nb2 Nb1 58.53(3) . .
Nb1 Nb2 Nb1 90.03(4) 5_554 .
Nb3 Nb2 Nb1 60.08(4) 5_554 .
F1 Nb3 F3 91.3(3) . .
F1 Nb3 N3 80.6(4) . .
F3 Nb3 N3 78.3(4) . .
F1 Nb3 I2 86.3(2) . 5_554
F3 Nb3 I2 163.82(17) . 5_554
N3 Nb3 I2 85.6(3) . 5_554
F1 Nb3 Nb1 47.67(17) . .
F3 Nb3 Nb1 94.04(18) . .
N3 Nb3 Nb1 127.8(3) . .
I2 Nb3 Nb1 96.12(4) 5_554 .
F1 Nb3 I3 163.55(18) . 5_554
F3 Nb3 I3 86.50(19) . 5_554
N3 Nb3 I3 83.0(3) . 5_554
I2 Nb3 I3 91.28(5) 5_554 5_554
Nb1 Nb3 I3 148.73(5) . 5_554
F1 Nb3 Nb2 93.92(19) . .
F3 Nb3 Nb2 47.47(16) . .
N3 Nb3 Nb2 125.5(3) . .
I2 Nb3 Nb2 148.63(4) 5_554 .
Nb1 Nb3 Nb2 62.71(4) . .
I3 Nb3 Nb2 96.53(5) 5_554 .
F1 Nb3 Nb2 91.74(19) . 5_554
F3 Nb3 Nb2 137.74(17) . 5_554
N3 Nb3 Nb2 143.7(3) . 5_554
I2 Nb3 Nb2 58.40(3) 5_554 5_554
Nb1 Nb3 Nb2 58.99(4) . 5_554
I3 Nb3 Nb2 100.85(4) 5_554 5_554
Nb2 Nb3 Nb2 90.26(4) . 5_554
F1 Nb3 Nb1 137.96(18) . 5_554
F3 Nb3 Nb1 91.14(18) . 5_554
N3 Nb3 Nb1 140.7(4) . 5_554
I2 Nb3 Nb1 101.35(4) 5_554 5_554
Nb1 Nb3 Nb1 90.29(4) . 5_554
I3 Nb3 Nb1 58.45(4) 5_554 5_554
Nb2 Nb3 Nb1 58.82(4) . 5_554
Nb2 Nb3 Nb1 60.11(4) 5_554 5_554
F1 Nb3 Cs3 34.0(3) . .
F3 Nb3 Cs3 101.2(3) . .
N3 Nb3 Cs3 52.4(4) . .
I2 Nb3 Cs3 68.4(2) 5_554 .
Nb1 Nb3 Cs3 79.8(2) . .
I3 Nb3 Cs3 130.8(2) 5_554 .
Nb2 Nb3 Cs3 124.4(2) . .
Nb2 Nb3 Cs3 104.5(2) 5_554 .
Nb1 Nb3 Cs3 164.6(2) 5_554 .
Nb1 I1 Nb2 63.14(4) . .
Nb1 I1 K32 83.0(5) . .
Nb2 I1 K32 124.6(5) . .
Nb2 I2 Nb3 63.17(4) . 5_554
Nb2 I2 Cs2 123.73(18) . 7_454
Nb3 I2 Cs2 128.08(18) 5_554 7_454
Nb2 I2 Cs3 110.6(2) . 5_554
Nb3 I2 Cs3 73.6(2) 5_554 5_554
Cs2 I2 Cs3 125.6(3) 7_454 5_554
Nb1 I3 Nb3 62.79(4) . 5_554
Nb1 I3 K5 155.3(4) . 7_444
Nb3 I3 K5 98.3(4) 5_554 7_444
Nb1 I3 Cs1 104.84(4) . .
Nb3 I3 Cs1 74.70(4) 5_554 .
K5 I3 Cs1 83.2(4) 7_444 .
Nb3 F1 Nb1 84.9(2) . .
Nb3 F1 K33 129.5(6) . .
Nb1 F1 K33 145.5(6) . .
Nb3 F1 Cs3 122.2(4) . .
Nb1 F1 Cs3 145.6(4) . .
K33 F1 Cs3 17.5(5) . .
Nb3 F1 K31 141.9(9) . .
Nb1 F1 K31 124.4(8) . .
K33 F1 K31 29.7(8) . .
Cs3 F1 K31 46.5(7) . .
Nb1 F2 Nb2 85.4(2) . 5_554
Nb1 F2 Cs2 139.4(4) . 5_564
Nb2 F2 Cs2 131.6(4) 5_554 5_564
Nb3 F3 Nb2 85.1(2) . .
Nb3 F3 K11 125.9(12) . 5_554
Nb2 F3 K11 148.8(14) . 5_554
Nb3 F3 Cs1 132.4(3) . 5_554
Nb2 F3 Cs1 134.9(3) . 5_554
K11 F3 Cs1 20(2) 5_554 5_554
C11 N1 C12 30(2) . .
C11 N1 Nb1 164.0(18) . .
C12 N1 Nb1 162.5(18) . .
C11 N1 K32 55.4(17) . .
C12 N1 K32 85.7(17) . .
Nb1 N1 K32 110.6(7) . .
C22 N2 C21 20(2) . .
C22 N2 Nb2 165.1(17) . .
C21 N2 Nb2 164.5(15) . .
C22 N2 Cs1 69.6(16) . 5_554
C21 N2 Cs1 71.8(14) . 5_554
Nb2 N2 Cs1 98.1(3) . 5_554
C3 N3 Nb3 169.6(12) . .
C3 N3 K11 66.7(13) . 5_554
Nb3 N3 K11 103.1(11) . 5_554
C3 N3 Cs3 89.4(11) . .
Nb3 N3 Cs3 97.5(5) . .
K11 N3 Cs3 117.9(19) 5_554 .
C3 N3 Cs1 74.0(9) . 5_554
Nb3 N3 Cs1 95.6(4) . 5_554
K11 N3 Cs1 13.8(19) 5_554 5_554
Cs3 N3 Cs1 131.1(5) . 5_554
C12 C11 N1 77(5) . .
C12 C11 S11 97(5) . .
N1 C11 S11 174(3) . .
C12 C11 S12 65(4) . .
N1 C11 S12 142(3) . .
S11 C11 S12 32.5(8) . .
C12 C11 K32 175(5) . .
N1 C11 K32 105(2) . .
S11 C11 K32 80.9(14) . .
S12 C11 K32 112.9(16) . .
C12 C11 Cs2 139(5) . .
N1 C11 Cs2 142(2) . .
S11 C11 Cs2 43.4(9) . .
S12 C11 Cs2 75.9(11) . .
K32 C11 Cs2 39.9(7) . .
C12 C11 K31 164(5) . .
N1 C11 K31 94.2(19) . .
S11 C11 K31 90.8(14) . .
S12 C11 K31 123.0(15) . .
K32 C11 K31 20.8(8) . .
Cs2 C11 K31 47.4(7) . .
C12 C11 Cs3 39(4) . 5_564
N1 C11 Cs3 114(2) . 5_564
S11 C11 Cs3 59.8(11) . 5_564
S12 C11 Cs3 30.1(8) . 5_564
K32 C11 Cs3 140.0(13) . 5_564
Cs2 C11 Cs3 100.3(9) . 5_564
K31 C11 Cs3 141.5(11) . 5_564
C11 C12 N1 72(5) . .
C11 C12 S12 95(5) . .
N1 C12 S12 168(3) . .
C11 C12 S11 63(4) . .
N1 C12 S11 136(2) . .
S12 C12 S11 32.4(8) . .
C11 C12 Cs3 134(5) . 5_564
N1 C12 Cs3 149(2) . 5_564
S12 C12 Cs3 42.4(9) . 5_564
S11 C12 Cs3 72.2(11) . 5_564
C11 C12 K32 4(4) . .
N1 C12 K32 74.1(16) . .
S12 C12 K32 93.7(13) . .
S11 C12 K32 61.8(10) . .
Cs3 C12 K32 133.2(11) 5_564 .
C11 C12 Cs2 34(4) . .
N1 C12 Cs2 105.5(17) . .
S12 C12 Cs2 62.8(10) . .
S11 C12 Cs2 30.5(7) . .
Cs3 C12 Cs2 99.9(9) 5_564 .
K32 C12 Cs2 33.4(5) . .
C11 C12 Cs2 120(4) . 5_564
N1 C12 Cs2 93.6(16) . 5_564
S12 C12 Cs2 94.1(12) . 5_564
S11 C12 Cs2 106.4(12) . 5_564
Cs3 C12 Cs2 61.3(6) 5_564 5_564
K32 C12 Cs2 123.5(10) . 5_564
Cs2 C12 Cs2 110.3(8) . 5_564
N2 C22 S22 173(3) . .
N2 C22 S21 154(3) . .
S22 C22 S21 21.4(5) . .
N2 C22 Cs1 94.1(18) . 5_554
S22 C22 Cs1 81.0(11) . 5_554
S21 C22 Cs1 86.9(11) . 5_554
N2 C22 Cs2 87.0(18) . 1_545
S22 C22 Cs2 99.0(12) . 1_545
S21 C22 Cs2 118.3(13) . 1_545
Cs1 C22 Cs2 101.2(7) 5_554 1_545
N2 C21 S21 174(2) . .
N2 C21 S22 151(2) . .
S21 C21 S22 22.8(5) . .
N2 C21 Cs1 90.2(14) . 5_554
S21 C21 Cs1 88.1(11) . 5_554
S22 C21 Cs1 80.0(10) . 5_554
N3 C3 S3 174.3(14) . .
N3 C3 K11 93.3(12) . 5_554
S3 C3 K11 81.5(8) . 5_554
N3 C3 K5 99.3(12) . 3
S3 C3 K5 81.1(8) . 3
K11 C3 K5 115.7(18) 5_554 3
N3 C3 K4 117.4(13) . .
S3 C3 K4 63.3(8) . .
K11 C3 K4 113.5(14) 5_554 .
K5 C3 K4 18.2(6) 3 .
N3 C3 Cs3 72.6(10) . .
S3 C3 Cs3 112.0(8) . .
K11 C3 Cs3 120.4(16) 5_554 .
K5 C3 Cs3 123.5(7) 3 .
K4 C3 Cs3 124.5(7) . .
N3 C3 Cs1 88.8(10) . 5_554
S3 C3 Cs1 85.6(6) . 5_554
K11 C3 Cs1 13.3(19) 5_554 5_554
K5 C3 Cs1 104.3(6) 3 5_554
K4 C3 Cs1 104.9(6) . 5_554
Cs3 C3 Cs1 130.4(5) . 5_554
S12 S11 C11 83.6(15) . .
S12 S11 C12 64.2(13) . .
C11 S11 C12 19.5(14) . .
S12 S11 Cs2 170.1(13) . .
C11 S11 Cs2 104.9(13) . .
C12 S11 Cs2 124.0(12) . .
S12 S11 K32 148.5(13) . .
C11 S11 K32 66.6(13) . .
C12 S11 K32 86.1(11) . .
Cs2 S11 K32 41.2(6) . .
S12 S11 Cs3 20.9(9) . 5_564
C11 S11 Cs3 93.6(13) . 5_564
C12 S11 Cs3 74.5(11) . 5_564
Cs2 S11 Cs3 150.2(7) . 5_564
K32 S11 Cs3 158.8(7) . 5_564
S12 S11 K31 145.5(13) . .
C11 S11 K31 62.7(12) . .
C12 S11 K31 81.8(11) . .
Cs2 S11 K31 42.2(6) . .
K32 S11 K31 17.0(7) . .
Cs3 S11 K31 145.5(7) 5_564 .
S11 S12 C12 83.4(15) . .
S11 S12 C11 63.8(14) . .
C12 S12 C11 19.7(13) . .
S11 S12 Cs3 150.3(13) . 5_564
C12 S12 Cs3 108.3(12) . 5_564
C11 S12 Cs3 126.3(12) . 5_564
S11 S12 K33 141.3(12) . 5_564
C12 S12 K33 103.0(12) . 5_564
C11 S12 K33 119.2(12) . 5_564
Cs3 S12 K33 11.6(6) 5_564 5_564
S11 S12 Cs2 6.8(9) . .
C12 S12 Cs2 89.1(11) . .
C11 S12 Cs2 69.7(11) . .
Cs3 S12 Cs2 144.3(6) 5_564 .
K33 S12 Cs2 136.2(6) 5_564 .
S11 S12 K8 176.7(13) . 6
C12 S12 K8 99.8(13) . 6
C11 S12 K8 119.4(13) . 6
Cs3 S12 K8 29.0(8) 5_564 6
K33 S12 K8 38.7(9) 5_564 6
Cs2 S12 K8 170.6(8) . 6
S11 S12 K4 157.0(12) . 8_455
C12 S12 K4 76.5(11) . 8_455
C11 S12 K4 95.3(11) . 8_455
Cs3 S12 K4 50.1(6) 5_564 8_455
K33 S12 K4 56.2(6) 5_564 8_455
Cs2 S12 K4 163.8(6) . 8_455
K8 S12 K4 25.6(7) 6 8_455
S22 S21 C21 84.3(14) . .
S22 S21 C22 72.4(14) . .
C21 S21 C22 12.2(15) . .
S22 S21 K8 158.6(15) . 4_454
C21 S21 K8 114.9(14) . 4_454
C22 S21 K8 126.2(14) . 4_454
S22 S21 K5 153.8(12) . 4_454
C21 S21 K5 115.9(11) . 4_454
C22 S21 K5 128.0(11) . 4_454
K8 S21 K5 24.7(12) 4_454 4_454
S22 S21 K4 167.9(13) . 2_554
C21 S21 K4 97.8(11) . 2_554
C22 S21 K4 110.0(11) . 2_554
K8 S21 K4 27.1(10) 4_454 2_554
K5 S21 K4 18.8(7) 4_454 2_554
S22 S21 Cs3 142.4(12) . 3_445
C21 S21 Cs3 97.1(10) . 3_445
C22 S21 Cs3 104.8(10) . 3_445
K8 S21 Cs3 32.2(12) 4_454 3_445
K5 S21 Cs3 55.8(6) 4_454 3_445
K4 S21 Cs3 49.4(6) 2_554 3_445
S22 S21 Cs1 67.8(10) . 5_554
C21 S21 Cs1 67.4(10) . 5_554
C22 S21 Cs1 65.9(10) . 5_554
K8 S21 Cs1 126.8(10) 4_454 5_554
K5 S21 Cs1 103.2(5) 4_454 5_554
K4 S21 Cs1 101.8(5) 2_554 5_554
Cs3 S21 Cs1 146.8(3) 3_445 5_554
S21 S22 C21 73.0(14) . .
S21 S22 C22 86.2(15) . .
C21 S22 C22 13.5(14) . .
S21 S22 K8 17.1(12) . 4_454
C21 S22 K8 88.5(12) . 4_454
C22 S22 K8 101.3(13) . 4_454
S21 S22 K5 139.1(13) . .
C21 S22 K5 138.9(11) . .
C22 S22 K5 126.1(12) . .
K8 S22 K5 122.0(9) 4_454 .
S21 S22 K4 129.6(13) . 3_445
C21 S22 K4 156.1(11) . 3_445
C22 S22 K4 142.7(12) . 3_445
K8 S22 K4 113.1(9) 4_454 3_445
K5 S22 K4 18.9(6) . 3_445
S21 S22 Cs1 102.7(11) . 5_554
C21 S22 Cs1 73.4(9) . 5_554
C22 S22 Cs1 71.9(10) . 5_554
K8 S22 Cs1 114.9(8) 4_454 5_554
K5 S22 Cs1 110.5(5) . 5_554
K4 S22 Cs1 104.3(5) 3_445 5_554
S21 S22 K7 159.6(12) . .
C21 S22 K7 102.2(10) . .
C22 S22 K7 90.7(10) . .
K8 S22 K7 163.0(10) 4_454 .
K5 S22 K7 56.4(6) . .
K4 S22 K7 59.6(6) 3_445 .
Cs1 S22 K7 57.3(4) 5_554 .
S21 S22 Cs3 31.9(10) . 3_445
C21 S22 Cs3 77.7(10) . 3_445
C22 S22 Cs3 87.6(10) . 3_445
K8 S22 Cs3 27.5(10) 4_454 3_445
K5 S22 Cs3 115.9(5) . 3_445
K4 S22 Cs3 116.7(6) 3_445 3_445
Cs1 S22 Cs3 132.7(3) 5_554 3_445
K7 S22 Cs3 168.1(5) . 3_445
C3 S3 K4 89.4(9) . .
C3 S3 K11 68.9(6) . 5_554
K4 S3 K11 119.2(17) . 5_554
C3 S3 K5 72.8(8) . 3
K4 S3 K5 17.1(7) . 3
K11 S3 K5 108.0(16) 5_554 3
C3 S3 Cs1 70.1(5) . 5_554
K4 S3 Cs1 107.7(5) . 5_554
K11 S3 Cs1 11.9(18) 5_554 5_554
K5 S3 Cs1 97.7(4) 3 5_554
K11 Cs1 F3 73.17(13) . 6
K11 Cs1 F3 73.17(13) . 5_554
F3 Cs1 F3 146.3(3) 6 5_554
K11 Cs1 C22 108.7(5) . 5_554
F3 Cs1 C22 131.7(5) 6 5_554
F3 Cs1 C22 61.3(5) 5_554 5_554
K11 Cs1 C22 108.7(5) . 6
F3 Cs1 C22 61.3(5) 6 6
F3 Cs1 C22 131.7(5) 5_554 6
C22 Cs1 C22 142.5(10) 5_554 6
K11 Cs1 K7 180.00(4) . 5_554
F3 Cs1 K7 106.83(13) 6 5_554
F3 Cs1 K7 106.83(13) 5_554 5_554
C22 Cs1 K7 71.3(5) 5_554 5_554
C22 Cs1 K7 71.3(5) 6 5_554
K11 Cs1 C21 103.5(4) . 5_554
F3 Cs1 C21 127.4(5) 6 5_554
F3 Cs1 C21 61.8(5) 5_554 5_554
C22 Cs1 C21 6.4(7) 5_554 5_554
C22 Cs1 C21 147.6(5) 6 5_554
K7 Cs1 C21 76.5(4) 5_554 5_554
K11 Cs1 C21 103.5(4) . 6
F3 Cs1 C21 61.8(5) 6 6
F3 Cs1 C21 127.4(5) 5_554 6
C22 Cs1 C21 147.6(5) 5_554 6
C22 Cs1 C21 6.4(7) 6 6
K7 Cs1 C21 76.5(4) 5_554 6
C21 Cs1 C21 153.0(8) 5_554 6
K11 Cs1 C3 44.1(3) . 5_554
F3 Cs1 C3 93.6(2) 6 5_554
F3 Cs1 C3 61.4(2) 5_554 5_554
C22 Cs1 C3 121.9(6) 5_554 5_554
C22 Cs1 C3 86.1(5) 6 5_554
K7 Cs1 C3 135.9(3) 5_554 5_554
C21 Cs1 C3 120.8(5) 5_554 5_554
C21 Cs1 C3 79.8(5) 6 5_554
K11 Cs1 C3 44.1(3) . 6
F3 Cs1 C3 61.4(2) 6 6
F3 Cs1 C3 93.6(2) 5_554 6
C22 Cs1 C3 86.1(5) 5_554 6
C22 Cs1 C3 121.9(6) 6 6
K7 Cs1 C3 135.9(3) 5_554 6
C21 Cs1 C3 79.8(5) 5_554 6
C21 Cs1 C3 120.8(5) 6 6
C3 Cs1 C3 88.2(5) 5_554 6
K11 Cs1 S22 117.57(15) . 5_554
F3 Cs1 S22 107.41(19) 6 5_554
F3 Cs1 S22 88.20(18) 5_554 5_554
C22 Cs1 S22 27.1(5) 5_554 5_554
C22 Cs1 S22 126.4(5) 6 5_554
K7 Cs1 S22 62.43(15) 5_554 5_554
C21 Cs1 S22 26.6(5) 5_554 5_554
C21 Cs1 S22 132.7(4) 6 5_554
C3 Cs1 S22 146.8(3) 5_554 5_554
C3 Cs1 S22 80.1(3) 6 5_554
K11 Cs1 S22 117.57(16) . 6
F3 Cs1 S22 88.20(18) 6 6
F3 Cs1 S22 107.41(19) 5_554 6
C22 Cs1 S22 126.4(5) 5_554 6
C22 Cs1 S22 27.1(5) 6 6
K7 Cs1 S22 62.43(15) 5_554 6
C21 Cs1 S22 132.7(4) 5_554 6
C21 Cs1 S22 26.6(5) 6 6
C3 Cs1 S22 80.1(3) 5_554 6
C3 Cs1 S22 146.8(3) 6 6
S22 Cs1 S22 124.9(3) 5_554 6
Cs1 K11 F3 87(3) . 5_554
Cs1 K11 F3 87(3) . 6
F3 K11 F3 174(5) 5_554 6
Cs1 K11 C3 123(2) . 5_554
F3 K11 C3 71.8(10) 5_554 5_554
F3 K11 C3 111.8(18) 6 5_554
Cs1 K11 C3 123(2) . 6
F3 K11 C3 111.8(18) 5_554 6
F3 K11 C3 71.8(10) 6 6
C3 K11 C3 115(4) 5_554 6
Cs1 K11 S3 126.4(18) . 5_554
F3 K11 S3 101.5(16) 5_554 5_554
F3 K11 S3 82.3(12) 6 5_554
C3 K11 S3 29.7(7) 5_554 5_554
C3 K11 S3 103(3) 6 5_554
Cs1 K11 S3 126.4(18) . 6
F3 K11 S3 82.3(12) 5_554 6
F3 K11 S3 101.5(16) 6 6
C3 K11 S3 103(3) 5_554 6
C3 K11 S3 29.7(7) 6 6
S3 K11 S3 107(4) 5_554 6
Cs1 K11 N3 114(2) . 5_554
F3 K11 N3 51.9(6) 5_554 5_554
F3 K11 N3 131.4(19) 6 5_554
C3 K11 N3 20.0(4) 5_554 5_554
C3 K11 N3 120(4) 6 5_554
S3 K11 N3 49.6(10) 5_554 5_554
S3 K11 N3 99(3) 6 5_554
Cs1 K11 N3 114(2) . 6
F3 K11 N3 131.4(19) 5_554 6
F3 K11 N3 51.9(6) 6 6
C3 K11 N3 120(4) 5_554 6
C3 K11 N3 20.0(4) 6 6
S3 K11 N3 99(3) 5_554 6
S3 K11 N3 49.6(10) 6 6
N3 K11 N3 132(4) 5_554 6
Cs1 K11 K7 0.000(8) . 5_554
F3 K11 K7 87(3) 5_554 5_554
F3 K11 K7 87(3) 6 5_554
C3 K11 K7 123(2) 5_554 5_554
C3 K11 K7 123(2) 6 5_554
S3 K11 K7 126.4(18) 5_554 5_554
S3 K11 K7 126.4(18) 6 5_554
N3 K11 K7 114(2) 5_554 5_554
N3 K11 K7 114(2) 6 5_554
K32 Cs2 S11 93.7(11) . .
K32 Cs2 K31 27.1(10) . .
S11 Cs2 K31 103.3(10) . .
K32 Cs2 F2 168.7(11) . 5_564
S11 Cs2 F2 83.5(5) . 5_564
K31 Cs2 F2 143.3(9) . 5_564
K32 Cs2 C11 64.5(12) . .
S11 Cs2 C11 31.7(7) . .
K31 Cs2 C11 71.6(10) . .
F2 Cs2 C11 110.0(8) 5_564 .
K32 Cs2 S12 96.8(11) . .
S11 Cs2 S12 3.1(4) . .
K31 Cs2 S12 105.9(9) . .
F2 Cs2 S12 80.4(4) 5_564 .
C11 Cs2 S12 34.4(7) . .
K32 Cs2 K33 53.9(10) . .
S11 Cs2 K33 104.1(7) . .
K31 Cs2 K33 27.2(9) . .
F2 Cs2 K33 116.1(6) 5_564 .
C11 Cs2 K33 76.8(8) . .
S12 Cs2 K33 105.5(6) . .
K32 Cs2 C12 71.0(11) . .
S11 Cs2 C12 25.6(6) . .
K31 Cs2 C12 77.8(10) . .
F2 Cs2 C12 103.7(6) 5_564 .
C11 Cs2 C12 6.5(8) . .
S12 Cs2 C12 28.1(5) . .
K33 Cs2 C12 81.2(7) . .
K32 Cs2 Cs3 64.5(10) . .
S11 Cs2 Cs3 98.0(6) . .
K31 Cs2 Cs3 38.8(8) . .
F2 Cs2 Cs3 104.9(4) 5_564 .
C11 Cs2 Cs3 74.6(7) . .
S12 Cs2 Cs3 98.8(5) . .
K33 Cs2 Cs3 12.5(5) . .
C12 Cs2 Cs3 77.8(6) . .
K32 Cs2 K7 92.3(12) . 1_565
S11 Cs2 K7 167.4(6) . 1_565
K31 Cs2 K7 77.7(9) . 1_565
F2 Cs2 K7 88.4(5) 5_564 1_565
C11 Cs2 K7 147.5(8) . 1_565
S12 Cs2 K7 165.3(5) . 1_565
K33 Cs2 K7 70.9(6) . 1_565
C12 Cs2 K7 152.1(7) . 1_565
Cs3 Cs2 K7 74.8(5) . 1_565
K32 Cs2 C12 109.6(11) . 5_564
S11 Cs2 C12 70.9(6) . 5_564
K31 Cs2 C12 88.7(10) . 5_564
F2 Cs2 C12 59.1(5) 5_564 5_564
C11 Cs2 C12 72.4(7) . 5_564
S12 Cs2 C12 69.4(5) . 5_564
K33 Cs2 C12 64.3(7) . 5_564
C12 Cs2 C12 69.7(8) . 5_564
Cs3 Cs2 C12 51.7(5) . 5_564
K7 Cs2 C12 96.7(5) 1_565 5_564
K32 Cs2 C22 130.6(12) . 1_565
S11 Cs2 C22 115.8(7) . 1_565
K31 Cs2 C22 138.2(11) . 1_565
F2 Cs2 C22 59.8(5) 5_564 1_565
C11 Cs2 C22 145.0(8) . 1_565
S12 Cs2 C22 113.8(6) . 1_565
K33 Cs2 C22 138.2(7) . 1_565
C12 Cs2 C22 140.3(7) . 1_565
Cs3 Cs2 C22 139.0(6) . 1_565
K7 Cs2 C22 67.5(6) 1_565 1_565
C12 Cs2 C22 117.0(7) 5_564 1_565
K33 Cs3 K8 100(3) . 2_564
K33 Cs3 K31 16(2) . .
K8 Cs3 K31 115.9(19) 2_564 .
K33 Cs3 S12 136(2) . 5_564
K8 Cs3 S12 115.2(15) 2_564 5_564
K31 Cs3 S12 121.8(13) . 5_564
K33 Cs3 F1 76.7(17) . .
K8 Cs3 F1 141.0(13) 2_564 .
K31 Cs3 F1 66.9(8) . .
S12 Cs3 F1 89.3(6) 5_564 .
K33 Cs3 K4 107(2) . 4_554
K8 Cs3 K4 32.1(12) 2_564 4_554
K31 Cs3 K4 118.2(11) . 4_554
S12 Cs3 K4 92.6(8) 5_564 4_554
F1 Cs3 K4 172.0(8) . 4_554
K33 Cs3 S11 130(2) . 5_564
K8 Cs3 S11 124.0(15) 2_564 5_564
K31 Cs3 S11 114.6(12) . 5_564
S12 Cs3 S11 8.9(4) 5_564 5_564
F1 Cs3 S11 81.3(5) . 5_564
K4 Cs3 S11 101.0(8) 4_554 5_564
K33 Cs3 K5 96(2) . 2_564
K8 Cs3 K5 15.4(12) 2_564 2_564
K31 Cs3 K5 110.2(12) . 2_564
S12 Cs3 K5 111.6(8) 5_564 2_564
F1 Cs3 K5 154.5(7) . 2_564
K4 Cs3 K5 20.3(7) 4_554 2_564
S11 Cs3 K5 120.3(7) 5_564 2_564
K33 Cs3 C12 119(2) . 5_564
K8 Cs3 C12 105.8(14) 2_564 5_564
K31 Cs3 C12 109.4(12) . 5_564
S12 Cs3 C12 29.4(6) 5_564 5_564
F1 Cs3 C12 109.4(8) . 5_564
K4 Cs3 C12 75.3(8) 4_554 5_564
S11 Cs3 C12 33.3(6) 5_564 5_564
K5 Cs3 C12 95.6(8) 2_564 5_564
K33 Cs3 K32 27(2) . .
K8 Cs3 K32 123.3(17) 2_564 .
K31 Cs3 K32 13.4(12) . .
S12 Cs3 K32 109.3(9) 5_564 .
F1 Cs3 K32 69.0(6) . .
K4 Cs3 K32 117.4(9) 4_554 .
S11 Cs3 K32 102.7(8) 5_564 .
K5 Cs3 K32 114.4(9) 2_564 .
C12 Cs3 K32 96.1(9) 5_564 .
K33 Cs3 N3 86.1(19) . .
K8 Cs3 N3 90.5(12) 2_564 .
K31 Cs3 N3 89.1(9) . .
S12 Cs3 N3 116.4(7) 5_564 .
F1 Cs3 N3 50.7(3) . .
K4 Cs3 N3 121.8(7) 4_554 .
S11 Cs3 N3 113.0(6) 5_564 .
K5 Cs3 N3 105.0(6) 2_564 .
C12 Cs3 N3 145.7(8) 5_564 .
K32 Cs3 N3 99.8(7) . .
K33 Cs3 S21 133(2) . 3
K8 Cs3 S21 46.0(14) 2_564 3
K31 Cs3 S21 145.9(12) . 3
S12 Cs3 S21 91.0(6) 5_564 3
F1 Cs3 S21 108.0(5) . 3
K4 Cs3 S21 64.2(6) 4_554 3
S11 Cs3 S21 97.0(5) 5_564 3
K5 Cs3 S21 59.1(5) 2_564 3
C12 Cs3 S21 104.1(7) 5_564 3
K32 Cs3 S21 159.2(9) . 3
N3 Cs3 S21 65.9(3) . 3
K32 K31 K33 147(4) . .
K32 K31 Cs3 141(3) . .
K33 K31 Cs3 9.3(14) . .
K32 K31 Cs2 49.9(19) . .
K33 K31 Cs2 99.4(18) . .
Cs3 K31 Cs2 96.2(13) . .
K32 K31 F1 112(2) . .
K33 K31 F1 72.3(15) . .
Cs3 K31 F1 66.6(9) . .
Cs2 K31 F1 123.4(15) . .
K32 K31 C11 57(2) . .
K33 K31 C11 101(2) . .
Cs3 K31 C11 91.4(14) . .
Cs2 K31 C11 60.9(10) . .
F1 K31 C11 65.9(9) . .
K32 K31 K8 149(2) . 2_564
K33 K31 K8 19.8(16) . 2_564
Cs3 K31 K8 28.9(11) . 2_564
Cs2 K31 K8 99.9(11) . 2_564
F1 K31 K8 88.7(12) . 2_564
C11 K31 K8 118.3(14) . 2_564
K32 K31 S11 48(2) . .
K33 K31 S11 101(2) . .
Cs3 K31 S11 93.0(13) . .
Cs2 K31 S11 34.5(6) . .
F1 K31 S11 90.5(10) . .
C11 K31 S11 26.5(7) . .
K8 K31 S11 112.2(12) 2_564 .
K32 K31 K7 94.2(19) . 1_565
K33 K31 K7 78.4(14) . 1_565
Cs3 K31 K7 84.7(9) . 1_565
Cs2 K31 K7 64.0(7) . 1_565
F1 K31 K7 150.6(11) . 1_565
C11 K31 K7 123.9(11) . 1_565
K8 K31 K7 62.0(9) 2_564 1_565
S11 K31 K7 97.7(7) . 1_565
K32 K31 K5 65(2) . 1_565
K33 K31 K5 123.5(18) . 1_565
Cs3 K31 K5 131.2(12) . 1_565
Cs2 K31 K5 73.9(9) . 1_565
F1 K31 K5 156.8(11) . 1_565
C11 K31 K5 121.0(11) . 1_565
K8 K31 K5 104.3(12) 2_564 1_565
S11 K31 K5 101.8(9) . 1_565
K7 K31 K5 47.5(5) 1_565 1_565
K32 K31 K4 129(2) . 4_554
K33 K31 K4 29.4(12) . 4_554
Cs3 K31 K4 35.1(7) . 4_554
Cs2 K31 K4 80.2(8) . 4_554
F1 K31 K4 101.5(10) . 4_554
C11 K31 K4 109.9(11) . 4_554
K8 K31 K4 19.8(7) 2_564 4_554
S11 K31 K4 96.8(8) . 4_554
K7 K31 K4 49.6(5) 1_565 4_554
K5 K31 K4 96.6(8) 1_565 4_554
K32 K31 K5 137(2) . 2_564
K33 K31 K5 33.5(14) . 2_564
Cs3 K31 K5 41.6(8) . 2_564
Cs2 K31 K5 90.4(8) . 2_564
F1 K31 K5 104.2(10) . 2_564
C11 K31 K5 123.9(12) . 2_564
K8 K31 K5 15.5(8) 2_564 2_564
S11 K31 K5 110.5(8) . 2_564
K7 K31 K5 46.5(5) 1_565 2_564
K5 K31 K5 90.0(8) 1_565 2_564
K4 K31 K5 14.2(5) 4_554 2_564
K31 K32 Cs2 103(2) . .
K31 K32 K33 18(2) . .
Cs2 K32 K33 86.5(12) . .
K31 K32 C11 102(3) . .
Cs2 K32 C11 75.7(14) . .
K33 K32 C11 91.1(14) . .
K31 K32 S11 115(3) . .
Cs2 K32 S11 45.1(9) . .
K33 K32 S11 97.9(13) . .
C11 K32 S11 32.4(8) . .
K31 K32 Cs3 26(2) . .
Cs2 K32 Cs3 81.9(10) . .
K33 K32 Cs3 8.9(8) . .
C11 K32 Cs3 82.6(11) . .
S11 K32 Cs3 89.2(9) . .
K31 K32 N1 92(2) . .
Cs2 K32 N1 94.6(14) . .
K33 K32 N1 86.2(11) . .
C11 K32 N1 19.9(7) . .
S11 K32 N1 52.3(7) . .
Cs3 K32 N1 79.0(8) . .
K31 K32 C12 103(3) . .
Cs2 K32 C12 75.6(13) . .
K33 K32 C12 92.0(12) . .
C11 K32 C12 0.9(9) . .
S11 K32 C12 32.1(7) . .
Cs3 K32 C12 83.4(10) . .
N1 K32 C12 20.2(6) . .
K31 K32 I1 93.9(19) . .
Cs2 K32 I1 144.9(15) . .
K33 K32 I1 103.8(9) . .
C11 K32 I1 70.7(9) . .
S11 K32 I1 99.9(9) . .
Cs3 K32 I1 103.2(7) . .
N1 K32 I1 53.7(4) . .
C12 K32 I1 70.7(7) . .
K31 K32 K5 99(3) . 1_565
Cs2 K32 K5 87.3(10) . 1_565
K33 K32 K5 105.8(12) . 1_565
C11 K32 K5 155.3(13) . 1_565
S11 K32 K5 125.0(9) . 1_565
Cs3 K32 K5 113.0(10) . 1_565
N1 K32 K5 168.0(11) . 1_565
C12 K32 K5 154.6(11) . 1_565
I1 K32 K5 120.6(9) . 1_565
K31 K32 K7 69.6(19) . 1_565
Cs2 K32 K7 59.7(8) . 1_565
K33 K32 K7 66.0(8) . 1_565
C11 K32 K7 129.9(11) . 1_565
S11 K32 K7 104.1(8) . 1_565
Cs3 K32 K7 70.4(6) . 1_565
N1 K32 K7 141.9(9) . 1_565
C12 K32 K7 130.2(10) . 1_565
I1 K32 K7 154.9(10) . 1_565
K5 K32 K7 48.2(5) 1_565 1_565
K31 K32 K8 86(3) . 1_565
Cs2 K32 K8 102.7(12) . 1_565
K33 K32 K8 96.7(13) . 1_565
C11 K32 K8 171.9(14) . 1_565
S11 K32 K8 143.2(10) . 1_565
Cs3 K32 K8 105.1(10) . 1_565
N1 K32 K8 162.6(10) . 1_565
C12 K32 K8 171.1(12) . 1_565
I1 K32 K8 109.1(9) . 1_565
K5 K32 K8 18.3(6) 1_565 1_565
K7 K32 K8 52.8(6) 1_565 1_565
Cs3 K33 K31 155(4) . .
Cs3 K33 K8 57(2) . 2_564
K31 K33 K8 147(3) . 2_564
Cs3 K33 K32 144(3) . .
K31 K33 K32 14.8(18) . .
K8 K33 K32 150.1(17) 2_564 .
Cs3 K33 F1 85.8(19) . .
K31 K33 F1 78.0(14) . .
K8 K33 F1 127.2(15) 2_564 .
K32 K33 F1 81.8(9) . .
Cs3 K33 S12 32(2) . 5_564
K31 K33 S12 124(2) . 5_564
K8 K33 S12 84.6(15) 2_564 5_564
K32 K33 S12 112.0(13) . 5_564
F1 K33 S12 78.3(7) . 5_564
Cs3 K33 Cs2 115(2) . .
K31 K33 Cs2 53.5(15) . .
K8 K33 Cs2 121.7(12) 2_564 .
K32 K33 Cs2 39.6(8) . .
F1 K33 Cs2 107.2(8) . .
S12 K33 Cs2 87.6(8) 5_564 .
Cs3 K33 K4 58.4(18) . 4_554
K31 K33 K4 137.9(16) . 4_554
K8 K33 K4 27.3(10) 2_564 4_554
K32 K33 K4 131.0(10) . 4_554
F1 K33 K4 143.5(11) . 4_554
S12 K33 K4 74.3(8) 5_564 4_554
Cs2 K33 K4 95.5(7) . 4_554
Cs3 K33 K5 69(2) . 2_564
K31 K33 K5 132.8(18) . 2_564
K8 K33 K5 18.1(12) 2_564 2_564
K32 K33 K5 132.4(11) . 2_564
F1 K33 K5 145.2(10) . 2_564
S12 K33 K5 91.2(8) 5_564 2_564
Cs2 K33 K5 105.4(7) . 2_564
K4 K33 K5 19.1(6) 4_554 2_564
Cs3 K33 K7 115.2(19) . 1_565
K31 K33 K7 80.7(15) . 1_565
K8 K33 K7 71.8(13) 2_564 1_565
K32 K33 K7 78.4(8) . 1_565
F1 K33 K7 158.5(9) . 1_565
S12 K33 K7 116.9(7) 5_564 1_565
Cs2 K33 K7 61.1(5) . 1_565
K4 K33 K7 58.0(6) 4_554 1_565
K5 K33 K7 54.0(5) 2_564 1_565
K5 K4 K8 60(2) 3 3
K5 K4 Cs3 95(2) 3 4_544
K8 K4 Cs3 38.1(19) 3 4_544
K5 K4 S3 107(2) 3 .
K8 K4 S3 126(2) 3 .
Cs3 K4 S3 134.2(12) 4_544 .
K5 K4 K33 87(2) 3 4_544
K8 K4 K33 38.6(18) 3 4_544
Cs3 K4 K33 14.7(5) 4_544 4_544
S3 K4 K33 148.9(12) . 4_544
K5 K4 S22 79(2) 3 3
K8 K4 S22 138(2) 3 3
Cs3 K4 S22 151.3(11) 4_544 3
S3 K4 S22 73.8(6) . 3
K33 K4 S22 137.0(10) 4_544 3
K5 K4 S21 74.1(19) 3 2_554
K8 K4 S21 45.6(17) 3 2_554
Cs3 K4 S21 66.4(6) 4_544 2_554
S3 K4 S21 80.9(6) . 2_554
K33 K4 S21 76.2(7) 4_544 2_554
S22 K4 S21 136.0(9) 3 2_554
K5 K4 C3 80(2) 3 .
K8 K4 C3 116.4(19) 3 .
Cs3 K4 C3 144.8(10) 4_544 .
S3 K4 C3 27.3(3) . .
K33 K4 C3 154.2(9) 4_544 .
S22 K4 C3 62.3(6) 3 .
S21 K4 C3 78.8(6) 2_554 .
K5 K4 K7 72(2) 3 3
K8 K4 K7 90(2) 3 3
Cs3 K4 K7 85.9(8) 4_544 3
S3 K4 K7 138.9(10) . 3
K33 K4 K7 71.5(8) 4_544 3
S22 K4 K7 65.5(7) 3 3
S21 K4 K7 133.5(9) 2_554 3
C3 K4 K7 124.0(10) . 3
K5 K4 S12 129(2) 3 8_556
K8 K4 S12 69(2) 3 8_556
Cs3 K4 S12 37.3(6) 4_544 8_556
S3 K4 S12 103.3(9) . 8_556
K33 K4 S12 49.4(7) 4_544 8_556
S22 K4 S12 149.1(8) 3 8_556
S21 K4 S12 71.3(6) 2_554 8_556
C3 K4 S12 126.5(9) . 8_556
K7 K4 S12 108.6(8) 3 8_556
K5 K4 K31 86(2) 3 4_544
K8 K4 K31 47.1(18) 3 4_544
Cs3 K4 K31 26.8(6) 4_544 4_544
S3 K4 K31 160.1(12) . 4_544
K33 K4 K31 12.7(6) 4_544 4_544
S22 K4 K31 124.6(9) 3 4_544
S21 K4 K31 88.0(7) 2_554 4_544
C3 K4 K31 162.9(9) . 4_544
K7 K4 K31 59.2(7) 3 4_544
S12 K4 K31 57.3(7) 8_556 4_544
K5 K4 Cs2 109(2) 3 4_544
K8 K4 Cs2 79.1(18) 3 4_544
Cs3 K4 Cs2 49.4(5) 4_544 4_544
S3 K4 Cs2 144.1(8) . 4_544
K33 K4 Cs2 41.4(5) 4_544 4_544
S22 K4 Cs2 105.6(6) 3 4_544
S21 K4 Cs2 115.8(8) 2_554 4_544
C3 K4 Cs2 164.4(7) . 4_544
K7 K4 Cs2 50.6(4) 3 4_544
S12 K4 Cs2 58.5(5) 8_556 4_544
K31 K4 Cs2 32.2(5) 4_544 4_544
K4 K5 K8 78(3) 3_445 .
K4 K5 Cs3 65(2) 3_445 2_544
K8 K5 Cs3 20.5(17) . 2_544
K4 K5 S21 87(2) 3_445 4_444
K8 K5 S21 47.8(19) . 4_444
Cs3 K5 S21 65.1(7) 2_544 4_444
K4 K5 S22 82(2) 3_445 .
K8 K5 S22 157(2) . .
Cs3 K5 S22 136.8(8) 2_544 .
S21 K5 S22 143.0(9) 4_444 .
K4 K5 K33 74(2) 3_445 2_544
K8 K5 K33 28.5(18) . 2_544
Cs3 K5 K33 14.7(5) 2_544 2_544
S21 K5 K33 76.1(8) 4_444 2_544
S22 K5 K33 132.6(8) . 2_544
K4 K5 K7 90(2) 3_445 .
K8 K5 K7 100(2) . .
Cs3 K5 K7 84.7(7) 2_544 .
S21 K5 K7 147.8(10) 4_444 .
S22 K5 K7 67.8(7) . .
K33 K5 K7 72.3(7) 2_544 .
K4 K5 C3 82(2) 3_445 3_445
K8 K5 C3 125(2) . 3_445
Cs3 K5 C3 132.4(10) 2_544 3_445
S21 K5 C3 80.8(6) 4_444 3_445
S22 K5 C3 62.7(5) . 3_445
K33 K5 C3 147.0(11) 2_544 3_445
K7 K5 C3 130.5(9) . 3_445
K4 K5 S3 56.3(19) 3_445 3_445
K8 K5 S3 109(2) . 3_445
Cs3 K5 S3 109.5(9) 2_544 3_445
S21 K5 S3 76.1(6) 4_444 3_445
S22 K5 S3 68.3(5) . 3_445
K33 K5 S3 123.2(10) 2_544 3_445
K7 K5 S3 127.5(8) . 3_445
C3 K5 S3 26.1(3) 3_445 3_445
K4 K5 K32 160(2) 3_445 1_545
K8 K5 K32 101(2) . 1_545
Cs3 K5 K32 108.2(9) 2_544 1_545
S21 K5 K32 107.6(7) 4_444 1_545
S22 K5 K32 93.4(9) . 1_545
K33 K5 K32 96.0(9) 2_544 1_545
K7 K5 K32 70.1(7) . 1_545
C3 K5 K32 113.4(9) 3_445 1_545
S3 K5 K32 139.5(10) 3_445 1_545
K4 K5 I3 138(2) 3_445 7_444
K8 K5 I3 100.4(18) . 7_444
Cs3 K5 I3 120.8(7) 2_544 7_444
S21 K5 I3 64.2(4) 4_444 7_444
S22 K5 I3 102.3(8) . 7_444
K33 K5 I3 123.1(7) 2_544 7_444
K7 K5 I3 130.9(9) . 7_444
C3 K5 I3 64.1(5) 3_445 7_444
S3 K5 I3 85.6(5) 3_445 7_444
K32 K5 I3 62.5(6) 1_545 7_444
K4 K5 K31 147(2) 3_445 1_545
K8 K5 K31 90(2) . 1_545
Cs3 K5 K31 93.8(8) 2_544 1_545
S21 K5 K31 108.0(7) 4_444 1_545
S22 K5 K31 100.4(9) . 1_545
K33 K5 K31 80.9(9) 2_544 1_545
K7 K5 K31 61.0(7) . 1_545
C3 K5 K31 129.2(10) 3_445 1_545
S3 K5 K31 155.2(10) 3_445 1_545
K32 K5 K31 15.7(6) 1_545 1_545
I3 K5 K31 75.0(6) 7_444 1_545
K5 K7 K5 134.6(12) . 2_554
K5 K7 K4 18.1(6) . 3_445
K5 K7 K4 141.0(10) 2_554 3_445
K5 K7 K4 141.0(10) . 4_544
K5 K7 K4 18.1(6) 2_554 4_544
K4 K7 K4 154.0(12) 3_445 4_544
K5 K7 Cs1 112.7(6) . 5_554
K5 K7 Cs1 112.7(6) 2_554 5_554
K4 K7 Cs1 103.0(6) 3_445 5_554
K4 K7 Cs1 103.0(6) 4_544 5_554
K5 K7 Cs2 93.9(6) . 2_544
K5 K7 Cs2 76.5(6) 2_554 2_544
K4 K7 Cs2 81.1(6) 3_445 2_544
K4 K7 Cs2 93.3(6) 4_544 2_544
Cs1 K7 Cs2 102.3(5) 5_554 2_544
K5 K7 Cs2 76.5(6) . 1_545
K5 K7 Cs2 93.9(6) 2_554 1_545
K4 K7 Cs2 93.3(6) 3_445 1_545
K4 K7 Cs2 81.1(6) 4_544 1_545
Cs1 K7 Cs2 102.3(5) 5_554 1_545
Cs2 K7 Cs2 155.4(9) 2_544 1_545
K5 K7 S22 160.9(6) . 2_554
K5 K7 S22 55.8(5) 2_554 2_554
K4 K7 S22 142.9(6) 3_445 2_554
K4 K7 S22 54.9(5) 4_544 2_554
Cs1 K7 S22 60.3(4) 5_554 2_554
Cs2 K7 S22 71.9(2) 2_544 2_554
Cs2 K7 S22 121.5(3) 1_545 2_554
K5 K7 S22 55.8(5) . .
K5 K7 S22 160.9(6) 2_554 .
K4 K7 S22 54.9(5) 3_445 .
K4 K7 S22 142.9(6) 4_544 .
Cs1 K7 S22 60.3(4) 5_554 .
Cs2 K7 S22 121.5(3) 2_544 .
Cs2 K7 S22 71.9(2) 1_545 .
S22 K7 S22 120.5(8) 2_554 .
K5 K7 K8 21.3(8) . .
K5 K7 K8 117.5(11) 2_554 .
K4 K7 K8 24.6(7) 3_445 .
K4 K7 K8 129.4(10) 4_544 .
Cs1 K7 K8 127.6(7) 5_554 .
Cs2 K7 K8 76.2(8) 2_544 .
Cs2 K7 K8 88.8(8) 1_545 .
S22 K7 K8 148.0(8) 2_554 .
S22 K7 K8 75.9(7) . .
K5 K7 K8 117.5(11) . 2_554
K5 K7 K8 21.3(8) 2_554 2_554
K4 K7 K8 129.4(10) 3_445 2_554
K4 K7 K8 24.6(7) 4_544 2_554
Cs1 K7 K8 127.6(7) 5_554 2_554
Cs2 K7 K8 88.8(8) 2_544 2_554
Cs2 K7 K8 76.2(8) 1_545 2_554
S22 K7 K8 75.9(7) 2_554 2_554
S22 K7 K8 148.0(8) . 2_554
K8 K7 K8 104.8(13) . 2_554
K5 K7 K33 91.3(8) . 1_545
K5 K7 K33 53.7(7) 2_554 1_545
K4 K7 K33 107.8(8) 3_445 1_545
K4 K7 K33 50.5(6) 4_544 1_545
Cs1 K7 K33 137.5(5) 5_554 1_545
Cs2 K7 K33 110.8(7) 2_544 1_545
Cs2 K7 K33 48.0(5) 1_545 1_545
S22 K7 K33 105.4(4) 2_554 1_545
S22 K7 K33 117.7(4) . 1_545
K8 K7 K33 86.8(9) . 1_545
K8 K7 K33 32.6(8) 2_554 1_545
K5 K8 K4 41.6(18) . 3_445
K5 K8 Cs3 144(3) . 2_544
K4 K8 Cs3 110(2) 3_445 2_544
K5 K8 K33 133(3) . 2_544
K4 K8 K33 114(2) 3_445 2_544
Cs3 K8 K33 22.5(10) 2_544 2_544
K5 K8 S21 108(2) . 4_444
K4 K8 S21 107(2) 3_445 4_444
Cs3 K8 S21 102(2) 2_544 4_444
K33 K8 S21 119(2) 2_544 4_444
K5 K8 S22 109(2) . 4_444
K4 K8 S22 111(2) 3_445 4_444
Cs3 K8 S22 101.9(19) 2_544 4_444
K33 K8 S22 117.6(19) 2_544 4_444
S21 K8 S22 4.3(3) 4_444 4_444
K5 K8 K31 124(2) . 2_544
K4 K8 K31 113(2) 3_445 2_544
Cs3 K8 K31 35.2(12) 2_544 2_544
K33 K8 K31 12.8(10) 2_544 2_544
S21 K8 K31 128.7(17) 4_444 2_544
S22 K8 K31 126.8(15) 4_444 2_544
K5 K8 S12 127(2) . 6_556
K4 K8 S12 85(2) 3_445 6_556
Cs3 K8 S12 35.8(11) 2_544 6_556
K33 K8 S12 56.7(14) 2_544 6_556
S21 K8 S12 85.5(14) 4_444 6_556
S22 K8 S12 87.9(12) 4_444 6_556
K31 K8 S12 68.4(11) 2_544 6_556
K5 K8 K7 58.5(18) . .
K4 K8 K7 65.7(18) 3_445 .
Cs3 K8 K7 92.7(15) 2_544 .
K33 K8 K7 75.6(13) 2_544 .
S21 K8 K7 165.4(19) 4_444 .
S22 K8 K7 165.1(17) 4_444 .
K31 K8 K7 65.1(9) 2_544 .
S12 K8 K7 106.0(10) 6_556 .
K5 K8 K32 61(2) . 1_545
K4 K8 K32 100(2) 3_445 1_545
Cs3 K8 K32 126.5(19) 2_544 1_545
K33 K8 K32 104.5(17) 2_544 1_545
S21 K8 K32 110.3(13) 4_444 1_545
S22 K8 K32 107.3(11) 4_444 1_545
K31 K8 K32 92.5(13) 2_544 1_545
S12 K8 K32 160.6(13) 6_556 1_545
K7 K8 K32 60.5(8) . 1_545
K5 K8 K31 72(2) . 1_545
K4 K8 K31 108(2) 3_445 1_545
Cs3 K8 K31 111.4(18) 2_544 1_545
K33 K8 K31 89.5(15) 2_544 1_545
S21 K8 K31 118.4(13) 4_444 1_545
S22 K8 K31 114.7(11) 4_444 1_545
K31 K8 K31 77.6(12) 2_544 1_545
S12 K8 K31 146.0(13) 6_556 1_545
K7 K8 K31 55.8(8) . 1_545
K32 K8 K31 15.1(6) 1_545 1_545
K5 K8 K32 118(2) . 2_544
K4 K8 K32 105.5(19) 3_445 2_544
Cs3 K8 K32 36.6(12) 2_544 2_544
K33 K8 K32 16.0(10) 2_544 2_544
S21 K8 K32 134.5(16) 4_444 2_544
S22 K8 K32 133.1(14) 4_444 2_544
K31 K8 K32 7.7(6) 2_544 2_544
S12 K8 K32 66.9(9) 6_556 2_544
K7 K8 K32 59.7(7) . 2_544
K32 K8 K32 93.7(10) 1_545 2_544
K31 K8 K32 79.2(9) 1_545 2_544

loop_
_geom_bond_atom_site_label_1
_geom_bond_atom_site_label_2
_geom_bond_distance
_geom_bond_site_symmetry_2
Nb1 F2 2.081(6) .
Nb1 F1 2.096(6) .
Nb1 N1 2.153(11) .
Nb1 I1 2.8105(15) .
Nb1 I3 2.8191(14) .
Nb1 Nb3 2.8243(14) .
Nb1 Nb2 2.8368(16) 5_554
Nb1 Nb3 2.9420(17) 5_554
Nb1 Nb2 2.9430(16) .
Nb2 F3 2.094(6) .
Nb2 F2 2.100(7) 5_554
Nb2 N2 2.198(9) .
Nb2 I2 2.8001(13) .
Nb2 I1 2.8111(15) .
Nb2 Nb3 2.8313(15) .
Nb2 Nb1 2.8368(16) 5_554
Nb2 Nb3 2.9339(15) 5_554
Nb3 F1 2.089(7) .
Nb3 F3 2.091(6) .
Nb3 N3 2.215(11) .
Nb3 I2 2.8010(14) 5_554
Nb3 I3 2.8286(15) 5_554
Nb3 Nb2 2.9339(15) 5_554
Nb3 Nb1 2.9420(17) 5_554
Nb3 Cs3 4.372(14) .
I1 K32 3.96(2) .
I2 Nb3 2.8010(14) 5_554
I2 Cs2 3.855(12) 7_454
I2 Cs3 4.237(16) 5_554
I3 Nb3 2.8286(16) 5_554
I3 K5 4.08(3) 7_444
I3 Cs1 4.4651(13) .
F1 K33 2.82(2) .
F1 Cs3 2.885(16) .
F1 K31 2.89(3) .
F2 Nb2 2.100(7) 5_554
F2 Cs2 3.019(13) 5_564
F3 K11 2.815(9) 5_554
F3 Cs1 2.936(6) 5_554
N1 C11 1.17(3) .
N1 C12 1.20(3) .
N1 K32 3.34(4) .
N2 C22 1.07(3) .
N2 C21 1.18(3) .
N2 Cs1 3.807(10) 5_554
N3 C3 1.133(16) .
N3 K11 3.31(5) 5_554
N3 Cs3 3.492(19) .
N3 Cs1 3.835(12) 5_554
C11 C12 0.62(4) .
C11 S11 1.66(3) .
C11 S12 1.84(3) .
C11 K32 2.84(5) .
C11 Cs2 3.05(3) .
C11 K31 3.32(5) .
C11 Cs3 3.70(4) 5_564
C12 S12 1.67(3) .
C12 S11 1.85(3) .
C12 Cs3 3.24(3) 5_564
C12 K32 3.46(5) .
C12 Cs2 3.55(3) .
C12 Cs2 3.80(3) 5_564
C22 S22 1.71(3) .
C22 S21 1.80(3) .
C22 Cs1 3.58(3) 5_554
C22 Cs2 3.81(3) 1_545
C21 S21 1.63(3) .
C21 S22 1.69(3) .
C21 Cs1 3.62(3) 5_554
C3 S3 1.617(13) .
C3 K11 3.05(7) 5_554
C3 K5 3.51(3) 3
C3 K4 3.53(3) .
C3 Cs3 3.66(2) .
C3 Cs1 3.687(14) 5_554
S11 S12 0.996(15) .
S11 Cs2 2.170(19) .
S11 K32 3.06(4) .
S11 Cs3 3.20(2) 5_564
S11 K31 3.73(4) .
S12 Cs3 2.30(2) 5_564
S12 K33 2.99(3) 5_564
S12 Cs2 3.156(19) .
S12 K8 3.56(5) 6
S12 K4 3.79(4) 8_455
S21 S22 0.658(10) .
S21 K8 2.58(4) 4_454
S21 K5 3.32(3) 4_454
S21 K4 3.45(3) 2_554
S21 Cs3 3.510(17) 3_445
S21 Cs1 3.914(7) 5_554
S22 K8 3.20(4) 4_454
S22 K5 3.39(3) .
S22 K4 3.41(3) 3_445
S22 Cs1 3.716(8) 5_554
S22 K7 3.793(17) .
S22 Cs3 4.051(18) 3_445
S3 K4 3.15(3) .
S3 K11 3.23(7) 5_554
S3 K5 3.63(3) 3
S3 Cs1 3.911(7) 5_554
Cs1 K11 1.00(12) .
Cs1 F3 2.936(6) 6
Cs1 F3 2.936(6) 5_554
Cs1 C22 3.58(3) 5_554
Cs1 C22 3.58(3) 6
Cs1 K7 3.60(3) 5_554
Cs1 C21 3.62(3) 5_554
Cs1 C21 3.62(3) 6
Cs1 C3 3.687(14) 5_554
Cs1 C3 3.687(14) 6
Cs1 S22 3.716(9) 5_554
Cs1 S22 3.716(8) 6
K11 F3 2.815(9) 5_554
K11 F3 2.815(9) 6
K11 C3 3.05(7) 5_554
K11 C3 3.05(7) 6
K11 S3 3.23(7) 5_554
K11 S3 3.23(7) 6
K11 N3 3.31(5) 5_554
K11 N3 3.31(5) 6
K11 K7 4.60(13) 5_554
Cs2 K32 2.02(3) .
Cs2 K31 2.57(4) .
Cs2 F2 3.019(13) 5_564
Cs2 K33 3.16(3) .
Cs2 Cs3 3.619(19) .
Cs2 K7 3.724(14) 1_565
Cs2 C12 3.80(3) 5_564
Cs2 C22 3.81(3) 1_565
Cs3 K33 0.87(3) .
Cs3 K8 1.91(5) 2_564
Cs3 K31 2.28(4) .
Cs3 S12 2.30(2) 5_564
Cs3 K4 2.91(3) 4_554
Cs3 S11 3.20(2) 5_564
Cs3 K5 3.20(4) 2_564
Cs3 C12 3.24(3) 5_564
Cs3 K32 3.30(4) .
Cs3 S21 3.510(17) 3
K31 K32 1.20(4) .
K31 K33 1.46(4) .
K31 K8 3.56(6) 2_564
K31 K7 4.05(4) 1_565
K31 K5 4.39(4) 1_565
K31 K4 4.46(4) 4_554
K31 K5 4.53(4) 2_564
K32 K33 2.56(4) .
K32 K5 4.04(4) 1_565
K32 K7 4.31(3) 1_565
K32 K8 4.55(6) 1_565
K33 K8 2.23(5) 2_564
K33 S12 2.99(3) 5_564
K33 K4 3.27(4) 4_554
K33 K5 3.40(4) 2_564
K33 K7 4.02(3) 1_565
K4 K5 1.11(4) 3
K4 K8 1.64(4) 3
K4 Cs3 2.91(3) 4_544
K4 K33 3.27(4) 4_544
K4 S22 3.41(3) 3
K4 S21 3.45(3) 2_554
K4 K7 3.59(3) 3
K4 S12 3.79(4) 8_556
K4 K31 4.46(4) 4_544
K4 Cs2 4.76(3) 4_544
K5 K4 1.11(4) 3_445
K5 K8 1.45(5) .
K5 Cs3 3.20(4) 2_544
K5 S21 3.32(3) 4_444
K5 K33 3.40(4) 2_544
K5 K7 3.41(3) .
K5 C3 3.51(3) 3_445
K5 S3 3.63(3) 3_445
K5 K32 4.04(4) 1_545
K5 I3 4.08(2) 7_444
K5 K31 4.39(4) 1_545
K7 K5 3.41(3) 2_554
K7 K4 3.59(3) 3_445
K7 K4 3.59(3) 4_544
K7 Cs1 3.60(3) 5_554
K7 Cs2 3.724(14) 2_544
K7 Cs2 3.724(14) 1_545
K7 S22 3.793(17) 2_554
K7 K8 3.94(5) .
K7 K8 3.94(5) 2_554
K7 K33 4.02(3) 1_545
K8 K4 1.64(4) 3_445
K8 Cs3 1.91(5) 2_544
K8 K33 2.23(5) 2_544
K8 S21 2.58(4) 4_444
K8 S22 3.20(4) 4_444
K8 K31 3.56(6) 2_544
K8 S12 3.56(5) 6_556
K8 K32 4.55(6) 1_545
K8 K31 4.62(6) 1_545
K8 K32 4.63(5) 2_544
